data_7104803
loop_
_publ_author_name
'Tsutsui, Shinobu'
'Sakamoto, Kenkichi'

_publ_section_title
;
 Preparation and structures of novel silamacrocyclic compounds:
 silacalix[4]quinone and silacalix[4]hydroquinone octamethyl ether
;
_journal_coden_ASTM CHCOFS
_journal_issue 18
_journal_name_full
;
 Chemical Communications (Cambridge, United Kingdom)
;
_journal_page_first 2322
_journal_page_last 2323
_journal_paper_doi 10.1039/b307048d
_journal_year 2003
_chemical_formula_sum 'C40 H56 O8 Si4'
_chemical_formula_weight 777.21
_space_group_IT_number 14
_symmetry_cell_setting monoclinic
_symmetry_space_group_name_Hall '-P 2yn'
_symmetry_space_group_name_H-M 'P 1 21/n 1'
_atom_sites_solution_hydrogens geom
_atom_sites_solution_primary direct
_atom_sites_solution_secondary difmap
_cell_angle_alpha 90.00
_cell_angle_beta 103.093(17)
_cell_angle_gamma 90.00
_cell_formula_units_Z 4
_cell_length_a 11.569(11)
_cell_length_b 16.408(16)
_cell_length_c 23.63(2)
_cell_measurement_reflns_used 3907
_cell_measurement_temperature 120(2)
_cell_measurement_theta_max 26.797
_cell_measurement_theta_min 2.207
_cell_volume 4369(8)
_computing_cell_refinement 'Bruker SMART'
_computing_data_collection 'Bruker SMART'
_computing_data_reduction 'Bruker SAINT'
_computing_molecular_graphics 'Bruker SHELXTL'
_computing_publication_material 'Bruker SHELXTL'
_computing_structure_refinement 'SHELXL-97 (Sheldrick, 1997)'
_computing_structure_solution 'SHELXS-97 (Sheldrick, 1990)'
_diffrn_ambient_temperature 120(2)
_diffrn_detector_area_resol_mean 8.366
_diffrn_measured_fraction_theta_full 0.998
_diffrn_measured_fraction_theta_max 0.998
_diffrn_measurement_device_type 'CCD area detector'
_diffrn_measurement_method 'phi and omega scans'
_diffrn_radiation_monochromator graphite
_diffrn_radiation_source 'fine-focus sealed tube'
_diffrn_radiation_type MoK\a
_diffrn_radiation_wavelength 0.71073
_diffrn_reflns_av_R_equivalents 0.1125
_diffrn_reflns_av_sigmaI/netI 0.1432
_diffrn_reflns_limit_h_max 13
_diffrn_reflns_limit_h_min -13
_diffrn_reflns_limit_k_max 19
_diffrn_reflns_limit_k_min -9
_diffrn_reflns_limit_l_max 27
_diffrn_reflns_limit_l_min -28
_diffrn_reflns_number 21757
_diffrn_reflns_theta_full 25.00
_diffrn_reflns_theta_max 25.00
_diffrn_reflns_theta_min 1.52
_diffrn_standards_decay_% 0.38
_diffrn_standards_number 82
_exptl_absorpt_coefficient_mu 0.183
_exptl_absorpt_correction_T_max 0.9731
_exptl_absorpt_correction_T_min 0.9388
_exptl_absorpt_correction_type empirical
_exptl_absorpt_process_details SADABS
_exptl_crystal_colour colorless
_exptl_crystal_density_diffrn 1.182
_exptl_crystal_density_method 'not measured'
_exptl_crystal_description plate
_exptl_crystal_F_000 1664
_exptl_crystal_size_max 0.35
_exptl_crystal_size_mid 0.20
_exptl_crystal_size_min 0.15
_refine_diff_density_max 0.421
_refine_diff_density_min -0.358
_refine_diff_density_rms 0.071
_refine_ls_extinction_method none
_refine_ls_goodness_of_fit_ref 0.821
_refine_ls_hydrogen_treatment mixed
_refine_ls_matrix_type full
_refine_ls_number_parameters 485
_refine_ls_number_reflns 7676
_refine_ls_number_restraints 0
_refine_ls_restrained_S_all 0.821
_refine_ls_R_factor_all 0.1043
_refine_ls_R_factor_gt 0.0525
_refine_ls_shift/su_max 0.000
_refine_ls_shift/su_mean 0.000
_refine_ls_structure_factor_coef Fsqd
_refine_ls_weighting_details 'calc w=1/[\s^2^(Fo^2^)+(0.0446P)^2^+0.0000P] where P=(Fo^2^+2Fc^2^)/3'
_refine_ls_weighting_scheme calc
_refine_ls_wR_factor_gt 0.1073
_refine_ls_wR_factor_ref 0.1202
_reflns_number_gt 4197
_reflns_number_total 7676
_reflns_threshold_expression >2sigma(I)
_cod_data_source_file b307048d.txt
_cod_data_source_block tetrasilacalix4arene_2
_cod_depositor_comments
;
The following automatic conversions were performed:
'_symmetry_cell_setting' value 'Monoclinic' changed to 'monoclinic'
according to '/home/saulius/struct/CIF-dictionaries/cif_core.dic'
dictionary named 'cif_core.dic' version 2.4.1 from 2010-06-29.

Automatic conversion script
Id: cif_fix_enum 1527 2010-12-29 10:47:43Z saulius 
;
_cod_original_sg_symbol_H-M P2(1)/n
_cod_database_code 7104803

loop_
_symmetry_equiv_pos_as_xyz
'x, y, z'
'-x+1/2, y+1/2, -z+1/2'
'-x, -y, -z'
'x-1/2, -y-1/2, z-1/2'

loop_
_atom_site_label
_atom_site_type_symbol
_atom_site_fract_x
_atom_site_fract_y
_atom_site_fract_z
_atom_site_U_iso_or_equiv
_atom_site_adp_type
_atom_site_occupancy
_atom_site_symmetry_multiplicity
_atom_site_calc_flag
_atom_site_refinement_flags
_atom_site_disorder_assembly
_atom_site_disorder_group
C1 C 0.3258(3) 0.2114(2) 0.12156(14) 0.0188(8) Uani 1 1 d . . .
C2 C 0.2855(3) 0.2058(2) 0.06042(14) 0.0196(8) Uani 1 1 d . . .
C3 C 0.3189(3) 0.1346(2) 0.03422(15) 0.0212(8) Uani 1 1 d . . .
H3 H 0.2918 0.1278 -0.0066 0.025 Uiso 1 1 calc R . .
C4 C 0.3899(3) 0.0743(2) 0.06584(14) 0.0198(8) Uani 1 1 d . . .
C5 C 0.4329(3) 0.0846(2) 0.12562(14) 0.0190(8) Uani 1 1 d . . .
H5 H 0.4859 0.0453 0.1469 0.023 Uiso 1 1 calc R . .
C6 C 0.3987(3) 0.1526(2) 0.15503(14) 0.0192(8) Uani 1 1 d . . .
C7 C 0.3486(3) 0.3456(2) 0.16457(16) 0.0329(10) Uani 1 1 d . . .
H7A H 0.4214 0.3306 0.1928 0.049 Uiso 1 1 calc R . .
H7B H 0.3051 0.3865 0.1818 0.049 Uiso 1 1 calc R . .
H7C H 0.3691 0.3683 0.1297 0.049 Uiso 1 1 calc R . .
C8 C 0.4880(3) -0.0563(2) 0.06646(15) 0.0265(9) Uani 1 1 d . . .
H8A H 0.5679 -0.0335 0.0794 0.040 Uiso 1 1 calc R . .
H8B H 0.4905 -0.1028 0.0407 0.040 Uiso 1 1 calc R . .
H8C H 0.4593 -0.0745 0.1003 0.040 Uiso 1 1 calc R . .
C9 C 0.6010(3) 0.1998(2) 0.25861(15) 0.0306(9) Uani 1 1 d . . .
H9A H 0.6306 0.1968 0.3008 0.046 Uiso 1 1 calc R . .
H9B H 0.5937 0.2571 0.2465 0.046 Uiso 1 1 calc R . .
H9C H 0.6565 0.1720 0.2394 0.046 Uiso 1 1 calc R . .
C10 C 0.4730(3) 0.0397(2) 0.26129(15) 0.0329(10) Uani 1 1 d . . .
H10A H 0.5402 0.0167 0.2479 0.049 Uiso 1 1 calc R . .
H10B H 0.4010 0.0087 0.2445 0.049 Uiso 1 1 calc R . .
H10C H 0.4889 0.0366 0.3038 0.049 Uiso 1 1 calc R . .
C11 C 0.2365(3) 0.16888(19) 0.28703(14) 0.0183(8) Uani 1 1 d . . .
C12 C 0.3460(3) 0.2001(2) 0.27863(13) 0.0182(8) Uani 1 1 d . . .
C13 C 0.3855(3) 0.2737(2) 0.30778(14) 0.0202(8) Uani 1 1 d . . .
H13 H 0.4575 0.2972 0.3027 0.024 Uiso 1 1 calc R . .
C14 C 0.3225(3) 0.3137(2) 0.34399(14) 0.0206(8) Uani 1 1 d . . .
C15 C 0.2137(3) 0.2824(2) 0.35024(14) 0.0203(8) Uani 1 1 d . . .
H15 H 0.1702 0.3099 0.3741 0.024 Uiso 1 1 calc R . .
C16 C 0.1679(3) 0.2094(2) 0.32097(13) 0.0177(8) Uani 1 1 d . . .
C17 C 0.1610(3) 0.0789(2) 0.20528(14) 0.0310(9) Uani 1 1 d . . .
H17A H 0.1010 0.1191 0.1877 0.046 Uiso 1 1 calc R . .
H17B H 0.1285 0.0239 0.1971 0.046 Uiso 1 1 calc R . .
H17C H 0.2312 0.0851 0.1890 0.046 Uiso 1 1 calc R . .
C18 C 0.3218(3) 0.4234(2) 0.41206(16) 0.0340(10) Uani 1 1 d . . .
H18A H 0.2415 0.4405 0.3927 0.051 Uiso 1 1 calc R . .
H18B H 0.3685 0.4712 0.4284 0.051 Uiso 1 1 calc R . .
H18C H 0.3177 0.3851 0.4434 0.051 Uiso 1 1 calc R . .
C19 C 0.0253(3) 0.0716(2) 0.36528(15) 0.0290(9) Uani 1 1 d . . .
H19A H 0.0721 0.0806 0.4049 0.044 Uiso 1 1 calc R . .
H19B H 0.0640 0.0302 0.3461 0.044 Uiso 1 1 calc R . .
H19C H -0.0544 0.0529 0.3668 0.044 Uiso 1 1 calc R . .
C20 C -0.0630(3) 0.2479(2) 0.36039(15) 0.0251(9) Uani 1 1 d . . .
H20A H -0.1430 0.2286 0.3608 0.038 Uiso 1 1 calc R . .
H20B H -0.0684 0.2998 0.3395 0.038 Uiso 1 1 calc R . .
H20C H -0.0175 0.2555 0.4004 0.038 Uiso 1 1 calc R . .
C21 C -0.1143(3) 0.2159(2) 0.20532(14) 0.0184(8) Uani 1 1 d . . .
C22 C -0.0801(3) 0.1530(2) 0.24645(14) 0.0171(8) Uani 1 1 d . . .
C23 C -0.1231(3) 0.0731(2) 0.23055(14) 0.0211(8) Uani 1 1 d . . .
H23 H -0.1023 0.0296 0.2575 0.025 Uiso 1 1 calc R . .
C24 C -0.1958(3) 0.0580(2) 0.17568(15) 0.0204(8) Uani 1 1 d . . .
C25 C -0.2296(3) 0.1224(2) 0.13663(15) 0.0222(8) Uani 1 1 d . . .
H25 H -0.2806 0.1115 0.0999 0.027 Uiso 1 1 calc R . .
C26 C -0.1904(3) 0.2028(2) 0.15000(14) 0.0189(8) Uani 1 1 d . . .
C27 C 0.0381(3) 0.3189(2) 0.20697(15) 0.0278(9) Uani 1 1 d . . .
H27A H 0.0619 0.2762 0.1829 0.042 Uiso 1 1 calc R . .
H27B H 0.0989 0.3245 0.2431 0.042 Uiso 1 1 calc R . .
H27C H 0.0293 0.3707 0.1858 0.042 Uiso 1 1 calc R . .
C28 C -0.1938(4) -0.0875(2) 0.19239(17) 0.0381(10) Uani 1 1 d . . .
H28A H -0.1069 -0.0872 0.2008 0.057 Uiso 1 1 calc R . .
H28B H -0.2235 -0.1379 0.1720 0.057 Uiso 1 1 calc R . .
H28C H -0.2204 -0.0842 0.2288 0.057 Uiso 1 1 calc R . .
C29 C -0.3312(3) 0.3642(2) 0.13177(16) 0.0331(10) Uani 1 1 d . . .
H29A H -0.3650 0.4067 0.1037 0.050 Uiso 1 1 calc R . .
H29B H -0.2766 0.3891 0.1651 0.050 Uiso 1 1 calc R . .
H29C H -0.3952 0.3363 0.1450 0.050 Uiso 1 1 calc R . .
C30 C -0.3554(3) 0.2449(2) 0.03155(16) 0.0326(10) Uani 1 1 d . . .
H30A H -0.3867 0.2887 0.0042 0.049 Uiso 1 1 calc R . .
H30B H -0.4209 0.2183 0.0444 0.049 Uiso 1 1 calc R . .
H30C H -0.3145 0.2048 0.0123 0.049 Uiso 1 1 calc R . .
C31 C -0.0352(3) 0.3003(2) 0.05126(13) 0.0185(8) Uani 1 1 d . . .
C32 C -0.1217(3) 0.3435(2) 0.07371(13) 0.0178(8) Uani 1 1 d . . .
C33 C -0.1022(3) 0.4275(2) 0.08447(13) 0.0180(8) Uani 1 1 d . . .
H33 H -0.1598 0.4585 0.0980 0.022 Uiso 1 1 calc R . .
C34 C 0.0003(3) 0.4664(2) 0.07564(13) 0.0165(8) Uani 1 1 d . . .
C35 C 0.0865(3) 0.4207(2) 0.05689(13) 0.0184(8) Uani 1 1 d . . .
H35 H 0.1575 0.4469 0.0529 0.022 Uiso 1 1 calc R . .
C36 C 0.0715(3) 0.3362(2) 0.04357(13) 0.0180(8) Uani 1 1 d . . .
C37 C 0.0085(3) 0.1540(2) 0.06181(17) 0.0313(10) Uani 1 1 d . . .
H37A H 0.0560 0.1345 0.0351 0.047 Uiso 1 1 calc R . .
H37B H -0.0399 0.1091 0.0712 0.047 Uiso 1 1 calc R . .
H37C H 0.0614 0.1739 0.0976 0.047 Uiso 1 1 calc R . .
C38 C 0.1188(3) 0.5889(2) 0.08360(14) 0.0227(8) Uani 1 1 d . . .
H38A H 0.1851 0.5628 0.1107 0.034 Uiso 1 1 calc R . .
H38B H 0.1156 0.6467 0.0936 0.034 Uiso 1 1 calc R . .
H38C H 0.1302 0.5838 0.0439 0.034 Uiso 1 1 calc R . .
C39 C 0.1220(3) 0.2390(2) -0.06041(14) 0.0289(9) Uani 1 1 d . . .
H39A H 0.0785 0.2808 -0.0864 0.043 Uiso 1 1 calc R . .
H39B H 0.0670 0.1959 -0.0548 0.043 Uiso 1 1 calc R . .
H39C H 0.1840 0.2157 -0.0777 0.043 Uiso 1 1 calc R . .
C40 C 0.2961(3) 0.3672(2) -0.00364(16) 0.0300(9) Uani 1 1 d . . .
H40A H 0.3522 0.3429 -0.0242 0.045 Uiso 1 1 calc R . .
H40B H 0.3398 0.3908 0.0331 0.045 Uiso 1 1 calc R . .
H40C H 0.2505 0.4100 -0.0277 0.045 Uiso 1 1 calc R . .
O1 O 0.27618(19) 0.27502(14) 0.14918(10) 0.0228(6) Uani 1 1 d . . .
O2 O 0.4093(2) 0.00511(14) 0.03562(10) 0.0276(6) Uani 1 1 d . . .
O3 O 0.1939(2) 0.09129(14) 0.26715(9) 0.0236(6) Uani 1 1 d . . .
O4 O 0.3777(2) 0.38408(14) 0.37048(10) 0.0250(6) Uani 1 1 d . . .
O5 O -0.0753(2) 0.29668(13) 0.22060(10) 0.0252(6) Uani 1 1 d . . .
O6 O -0.2386(2) -0.01887(14) 0.15648(10) 0.0313(6) Uani 1 1 d . . .
O7 O -0.0676(2) 0.21896(13) 0.03494(10) 0.0247(6) Uani 1 1 d . . .
O8 O 0.0091(2) 0.54981(13) 0.08745(9) 0.0217(6) Uani 1 1 d . . .
Si1 Si 0.45170(9) 0.14934(6) 0.23782(4) 0.0208(2) Uani 1 1 d . . .
Si2 Si 0.01360(8) 0.17045(6) 0.32292(4) 0.0189(2) Uani 1 1 d . . .
Si3 Si -0.24816(8) 0.28843(6) 0.09611(4) 0.0203(2) Uani 1 1 d . . .
Si4 Si 0.19176(8) 0.28619(6) 0.01166(4) 0.0200(2) Uani 1 1 d . . .

loop_
_atom_site_aniso_label
_atom_site_aniso_U_11
_atom_site_aniso_U_22
_atom_site_aniso_U_33
_atom_site_aniso_U_23
_atom_site_aniso_U_13
_atom_site_aniso_U_12
C1 0.0195(19) 0.0165(19) 0.0227(19) -0.0053(15) 0.0096(15) 0.0012(16)
C2 0.0199(19) 0.026(2) 0.0149(18) 0.0014(15) 0.0075(15) 0.0010(16)
C3 0.0178(19) 0.028(2) 0.0190(19) 0.0037(16) 0.0069(15) 0.0008(16)
C4 0.024(2) 0.020(2) 0.0171(19) 0.0001(15) 0.0074(15) 0.0025(16)
C5 0.0201(19) 0.019(2) 0.0180(18) 0.0024(15) 0.0045(15) 0.0034(16)
C6 0.0187(19) 0.020(2) 0.0195(19) 0.0033(15) 0.0052(15) -0.0012(16)
C7 0.046(3) 0.023(2) 0.030(2) -0.0026(17) 0.0089(19) 0.000(2)
C8 0.028(2) 0.025(2) 0.026(2) 0.0007(16) 0.0061(17) 0.0057(18)
C9 0.029(2) 0.045(3) 0.0181(19) -0.0070(17) 0.0058(16) 0.0044(19)
C10 0.048(3) 0.035(2) 0.017(2) 0.0001(17) 0.0100(18) 0.012(2)
C11 0.027(2) 0.0119(19) 0.0138(18) 0.0025(14) -0.0010(15) 0.0005(16)
C12 0.0220(19) 0.020(2) 0.0119(17) 0.0023(14) 0.0031(14) 0.0021(16)
C13 0.0191(19) 0.023(2) 0.0182(18) 0.0034(15) 0.0037(15) -0.0005(16)
C14 0.025(2) 0.018(2) 0.0170(19) -0.0010(15) 0.0019(16) 0.0012(16)
C15 0.0197(19) 0.021(2) 0.0195(19) 0.0022(16) 0.0028(15) 0.0035(16)
C16 0.0207(19) 0.0194(19) 0.0135(17) 0.0027(15) 0.0046(14) 0.0063(16)
C17 0.038(2) 0.037(2) 0.019(2) -0.0122(17) 0.0079(17) -0.0058(19)
C18 0.040(3) 0.030(2) 0.033(2) -0.0156(18) 0.0128(19) -0.0038(19)
C19 0.038(2) 0.026(2) 0.022(2) 0.0016(16) 0.0049(17) -0.0058(18)
C20 0.021(2) 0.031(2) 0.024(2) -0.0047(17) 0.0050(16) 0.0012(17)
C21 0.0191(19) 0.0168(19) 0.0213(19) -0.0038(16) 0.0089(15) -0.0030(16)
C22 0.0127(18) 0.021(2) 0.0174(18) -0.0017(15) 0.0031(14) 0.0011(15)
C23 0.023(2) 0.019(2) 0.0210(19) 0.0011(15) 0.0049(16) -0.0026(16)
C24 0.0179(19) 0.019(2) 0.025(2) -0.0001(16) 0.0045(15) -0.0022(16)
C25 0.019(2) 0.028(2) 0.0183(19) -0.0007(16) 0.0012(15) -0.0029(17)
C26 0.0163(18) 0.026(2) 0.0172(18) 0.0022(15) 0.0091(15) -0.0005(16)
C27 0.026(2) 0.026(2) 0.027(2) 0.0038(17) -0.0020(17) -0.0121(17)
C28 0.052(3) 0.019(2) 0.039(2) -0.0032(18) 0.001(2) -0.005(2)
C29 0.031(2) 0.036(2) 0.036(2) 0.0066(19) 0.0160(19) 0.0054(19)
C30 0.030(2) 0.034(2) 0.029(2) 0.0071(18) -0.0024(18) -0.0003(19)
C31 0.025(2) 0.017(2) 0.0109(17) 0.0031(14) -0.0013(14) 0.0028(16)
C32 0.0216(19) 0.022(2) 0.0085(17) 0.0068(14) 0.0000(14) 0.0053(16)
C33 0.023(2) 0.021(2) 0.0098(17) 0.0025(14) 0.0022(14) 0.0052(16)
C34 0.023(2) 0.017(2) 0.0068(16) 0.0010(14) -0.0019(14) 0.0034(16)
C35 0.0192(19) 0.023(2) 0.0118(17) 0.0024(15) 0.0007(14) 0.0013(16)
C36 0.024(2) 0.019(2) 0.0091(17) 0.0039(14) 0.0010(14) 0.0045(16)
C37 0.032(2) 0.021(2) 0.042(2) 0.0063(18) 0.0112(19) 0.0034(18)
C38 0.028(2) 0.017(2) 0.0193(19) -0.0011(15) -0.0013(15) -0.0018(17)
C39 0.031(2) 0.041(2) 0.0146(19) 0.0036(17) 0.0038(16) 0.0136(19)
C40 0.031(2) 0.032(2) 0.029(2) 0.0066(17) 0.0116(18) 0.0065(18)
O1 0.0240(14) 0.0222(14) 0.0223(13) -0.0082(11) 0.0058(11) 0.0018(11)
O2 0.0397(16) 0.0216(14) 0.0200(14) -0.0021(11) 0.0035(11) 0.0113(12)
O3 0.0320(15) 0.0220(14) 0.0159(13) -0.0010(10) 0.0039(11) -0.0047(11)
O4 0.0262(14) 0.0210(14) 0.0291(14) -0.0079(11) 0.0091(11) -0.0017(11)
O5 0.0317(15) 0.0184(14) 0.0263(14) -0.0038(11) 0.0085(11) -0.0053(11)
O6 0.0396(16) 0.0171(14) 0.0307(15) 0.0023(11) -0.0057(12) -0.0070(12)
O7 0.0318(15) 0.0155(14) 0.0267(14) 0.0014(11) 0.0064(11) 0.0035(11)
O8 0.0263(14) 0.0193(14) 0.0194(13) -0.0016(10) 0.0049(10) -0.0028(11)
Si1 0.0237(6) 0.0255(6) 0.0131(5) -0.0006(4) 0.0041(4) 0.0037(5)
Si2 0.0206(5) 0.0198(6) 0.0162(5) 0.0000(4) 0.0037(4) -0.0008(4)
Si3 0.0204(5) 0.0243(6) 0.0165(5) 0.0028(4) 0.0047(4) 0.0015(5)
Si4 0.0237(6) 0.0224(6) 0.0143(5) 0.0018(4) 0.0052(4) 0.0046(5)

loop_
_atom_type_symbol
_atom_type_description
_atom_type_scat_dispersion_real
_atom_type_scat_dispersion_imag
_atom_type_scat_source
C C 0.0033 0.0016 'International Tables Vol C Tables 4.2.6.8 and 6.1.1.4'
H H 0.0000 0.0000 'International Tables Vol C Tables 4.2.6.8 and 6.1.1.4'
O O 0.0106 0.0060 'International Tables Vol C Tables 4.2.6.8 and 6.1.1.4'
Si Si 0.0817 0.0704 'International Tables Vol C Tables 4.2.6.8 and 6.1.1.4'

loop_
_geom_angle_atom_site_label_1
_geom_angle_atom_site_label_2
_geom_angle_atom_site_label_3
_geom_angle
_geom_angle_site_symmetry_1
_geom_angle_site_symmetry_3
_geom_angle_publ_flag
C6 C1 C2 123.2(3) . . ?
C6 C1 O1 120.1(3) . . ?
C2 C1 O1 116.3(3) . . ?
C3 C2 C1 116.1(3) . . ?
C3 C2 Si4 118.6(2) . . ?
C1 C2 Si4 125.3(3) . . ?
C4 C3 C2 122.6(3) . . ?
O2 C4 C3 116.8(3) . . ?
O2 C4 C5 123.8(3) . . ?
C3 C4 C5 119.3(3) . . ?
C4 C5 C6 121.0(3) . . ?
C1 C6 C5 117.7(3) . . ?
C1 C6 Si1 127.5(3) . . ?
C5 C6 Si1 114.7(2) . . ?
O3 C11 C16 114.5(3) . . ?
O3 C11 C12 122.4(3) . . ?
C16 C11 C12 122.8(3) . . ?
C13 C12 C11 116.1(3) . . ?
C13 C12 Si1 116.5(3) . . ?
C11 C12 Si1 127.3(3) . . ?
C14 C13 C12 122.7(3) . . ?
O4 C14 C15 126.0(3) . . ?
O4 C14 C13 114.3(3) . . ?
C15 C14 C13 119.8(3) . . ?
C14 C15 C16 120.1(3) . . ?
C11 C16 C15 118.4(3) . . ?
C11 C16 Si2 120.3(3) . . ?
C15 C16 Si2 121.1(2) . . ?
C22 C21 C26 122.9(3) . . ?
C22 C21 O5 119.0(3) . . ?
C26 C21 O5 118.1(3) . . ?
C21 C22 C23 117.8(3) . . ?
C21 C22 Si2 123.6(2) . . ?
C23 C22 Si2 118.6(2) . . ?
C24 C23 C22 120.7(3) . . ?
O6 C24 C23 123.9(3) . . ?
O6 C24 C25 116.3(3) . . ?
C23 C24 C25 119.7(3) . . ?
C24 C25 C26 122.2(3) . . ?
C25 C26 C21 116.8(3) . . ?
C25 C26 Si3 119.5(2) . . ?
C21 C26 Si3 123.6(3) . . ?
C36 C31 O7 122.8(3) . . ?
C36 C31 C32 123.2(3) . . ?
O7 C31 C32 113.9(3) . . ?
C33 C32 C31 117.1(3) . . ?
C33 C32 Si3 121.2(3) . . ?
C31 C32 Si3 121.3(3) . . ?
C34 C33 C32 121.6(3) . . ?
O8 C34 C35 124.3(3) . . ?
O8 C34 C33 116.2(3) . . ?
C35 C34 C33 119.5(3) . . ?
C34 C35 C36 122.1(3) . . ?
C31 C36 C35 116.3(3) . . ?
C31 C36 Si4 127.3(3) . . ?
C35 C36 Si4 116.2(3) . . ?
C1 O1 C7 116.0(3) . . ?
C4 O2 C8 118.0(3) . . ?
C11 O3 C17 117.3(2) . . ?
C14 O4 C18 116.4(3) . . ?
C21 O5 C27 115.1(2) . . ?
C24 O6 C28 117.6(3) . . ?
C31 O7 C37 118.8(3) . . ?
C34 O8 C38 116.7(3) . . ?
C9 Si1 C10 107.06(18) . . ?
C9 Si1 C12 109.34(16) . . ?
C10 Si1 C12 108.90(16) . . ?
C9 Si1 C6 108.51(15) . . ?
C10 Si1 C6 108.58(15) . . ?
C12 Si1 C6 114.22(15) . . ?
C20 Si2 C19 108.30(18) . . ?
C20 Si2 C22 108.66(16) . . ?
C19 Si2 C22 109.23(16) . . ?
C20 Si2 C16 109.20(16) . . ?
C19 Si2 C16 110.15(16) . . ?
C22 Si2 C16 111.23(15) . . ?
C30 Si3 C29 107.77(18) . . ?
C30 Si3 C32 111.39(17) . . ?
C29 Si3 C32 108.35(17) . . ?
C30 Si3 C26 109.19(17) . . ?
C29 Si3 C26 108.89(17) . . ?
C32 Si3 C26 111.16(15) . . ?
C39 Si4 C40 106.21(17) . . ?
C39 Si4 C36 109.43(16) . . ?
C40 Si4 C36 109.14(17) . . ?
C39 Si4 C2 109.24(17) . . ?
C40 Si4 C2 107.53(17) . . ?
C36 Si4 C2 114.92(15) . . ?

loop_
_geom_bond_atom_site_label_1
_geom_bond_atom_site_label_2
_geom_bond_distance
_geom_bond_site_symmetry_2
_geom_bond_publ_flag
C1 C6 1.402(5) . ?
C1 C2 1.417(5) . ?
C1 O1 1.419(4) . ?
C2 C3 1.416(5) . ?
C2 Si4 1.918(4) . ?
C3 C4 1.390(5) . ?
C4 O2 1.387(4) . ?
C4 C5 1.398(5) . ?
C5 C6 1.418(5) . ?
C6 Si1 1.914(4) . ?
C7 O1 1.428(4) . ?
C8 O2 1.441(4) . ?
C9 Si1 1.878(4) . ?
C10 Si1 1.882(4) . ?
C11 O3 1.407(4) . ?
C11 C16 1.415(5) . ?
C11 C12 1.422(5) . ?
C12 C13 1.414(5) . ?
C12 Si1 1.911(4) . ?
C13 C14 1.405(5) . ?
C14 O4 1.397(4) . ?
C14 C15 1.398(5) . ?
C15 C16 1.424(5) . ?
C16 Si2 1.907(4) . ?
C17 O3 1.439(4) . ?
C18 O4 1.445(4) . ?
C19 Si2 1.895(4) . ?
C20 Si2 1.881(4) . ?
C21 C22 1.412(5) . ?
C21 C26 1.418(5) . ?
C21 O5 1.420(4) . ?
C22 C23 1.422(5) . ?
C22 Si2 1.907(4) . ?
C23 C24 1.399(5) . ?
C24 O6 1.392(4) . ?
C24 C25 1.400(5) . ?
C25 C26 1.408(5) . ?
C26 Si3 1.912(4) . ?
C27 O5 1.466(4) . ?
C28 O6 1.434(4) . ?
C29 Si3 1.883(4) . ?
C30 Si3 1.876(4) . ?
C31 C36 1.416(5) . ?
C31 O7 1.416(4) . ?
C31 C32 1.423(5) . ?
C32 C33 1.411(5) . ?
C32 Si3 1.894(4) . ?
C33 C34 1.403(5) . ?
C34 O8 1.396(4) . ?
C34 C35 1.398(4) . ?
C35 C36 1.424(5) . ?
C36 Si4 1.911(4) . ?
C37 O7 1.436(4) . ?
C38 O8 1.444(4) . ?
C39 Si4 1.878(4) . ?
C40 Si4 1.885(4) . ?

loop_
_cod_related_entry_id
_cod_related_entry_database
_cod_related_entry_code
1 ChemSpider 4418259
